data_7103612
loop_
_publ_author_name
'Mart\'in, Avelino'
'Mart\'inez-Espada, Noelia'
'Mena, Miguel'
'Mosquera, Marta E G'
'P\'erez-Redondo, Adri\'an'
'Y\'elamos, Carlos'

_publ_section_title
;
 Mercury or silver atoms bridging trinuclear titanium imido-nitrido
 systems.
;
_journal_issue 48
_journal_name_full 'Chemical communications (Cambridge, England)'
_journal_page_first 6561
_journal_page_last 6563
_journal_paper_doi 10.1039/b814982h
_journal_year 2008
_chemical_compound_source 'synthesis as described'
_chemical_formula_moiety 'C60 H92 Hg2 N8 Ti6'
_chemical_formula_sum 'C60 H92 Hg2 N8 Ti6'
_chemical_formula_weight 1613.81
_chemical_name_systematic
;
?
;
_space_group_crystal_system monoclinic
_space_group_IT_number 14
_space_group_name_Hall '-P 2yn'
_symmetry_space_group_name_Hall '-P 2yn'
_symmetry_space_group_name_H-M 'P 1 21/n 1'
_atom_sites_solution_hydrogens geom
_atom_sites_solution_primary direct
_atom_sites_solution_secondary difmap
_audit_conform_dict_location ftp://ftp.iucr.org/pub/cif_core.dic
_audit_conform_dict_name cif_core.dic
_audit_conform_dict_version 2.3
_audit_creation_date 2008-06-28T11:29:15-00:00
_audit_creation_method 'WinGX routine CIF_UPDATE'
_cell_angle_alpha 90
_cell_angle_beta 104.01(2)
_cell_angle_gamma 90
_cell_formula_units_Z 2
_cell_length_a 10.977(2)
_cell_length_b 20.139(3)
_cell_length_c 14.837(2)
_cell_measurement_reflns_used 173
_cell_measurement_temperature 200(2)
_cell_measurement_theta_max 21
_cell_measurement_theta_min 3
_cell_measurement_wavelength 0.71073
_cell_volume 3182.4(9)
_computing_cell_refinement 'Dirax/lsq (Duisenberg & Schreurs, 1989-2000)'
_computing_data_collection 'Collect (Nonius BV, 1997-2000)'
_computing_data_reduction 'EvalCCD (Duisenberg & Schreurs 1990-2000)'
_computing_molecular_graphics 'Ortep-3 for Windows (Farrugia, 1997)'
_computing_publication_material 'WinGX publication routines (Farrugia, 1999)'
_computing_structure_refinement 'SHELXL-97 (Sheldrick, 1997)'
_computing_structure_solution 'SIR2002 (Giacovazzo,2003)'
_diffrn_ambient_temperature 200(2)
_diffrn_detector 'CCD plate'
_diffrn_detector_area_resol_mean 9
_diffrn_measured_fraction_theta_full 0.998
_diffrn_measured_fraction_theta_max 0.998
_diffrn_measurement_device '95mm CCD camera on \k-goniostat'
_diffrn_measurement_device_type KappaCCD
_diffrn_measurement_method 'CCD rotation images, thick slices'
_diffrn_orient_matrix_type X=UH
_diffrn_orient_matrix_UB_11 0.01
_diffrn_orient_matrix_UB_12 0
_diffrn_orient_matrix_UB_13 0
_diffrn_orient_matrix_UB_21 0
_diffrn_orient_matrix_UB_22 0.01
_diffrn_orient_matrix_UB_23 0
_diffrn_orient_matrix_UB_31 0
_diffrn_orient_matrix_UB_32 0
_diffrn_orient_matrix_UB_33 0.01
_diffrn_radiation_monochromator graphite
_diffrn_radiation_probe x-ray
_diffrn_radiation_type MoK\a
_diffrn_radiation_wavelength 0.71073
_diffrn_reflns_av_R_equivalents 0.139
_diffrn_reflns_av_unetI/netI 0.1129
_diffrn_reflns_limit_h_max 14
_diffrn_reflns_limit_h_min -14
_diffrn_reflns_limit_k_max 26
_diffrn_reflns_limit_k_min -26
_diffrn_reflns_limit_l_max 19
_diffrn_reflns_limit_l_min -19
_diffrn_reflns_number 72220
_diffrn_reflns_reduction_process
;
Scaled and merged with SORTAV
R.H. Blessing, (1987) Cryst. Rev. 1, 3-58
R.H. Blessing, (1989) J. Appl. Cryst. 22, 396-397
;
_diffrn_reflns_theta_full 27.5
_diffrn_reflns_theta_max 27.5
_diffrn_reflns_theta_min 3.01
_diffrn_source 'Enraf Nonius FR590'
_exptl_absorpt_coefficient_mu 5.56
_exptl_absorpt_correction_T_max 1.395
_exptl_absorpt_correction_T_min 0.766
_exptl_absorpt_correction_type multi-scan
_exptl_absorpt_process_details
;
R.H. Blessing, Acta Cryst. (1995), A51, 33-38
;
_exptl_crystal_colour red
_exptl_crystal_density_diffrn 1.684
_exptl_crystal_density_method 'not measured'
_exptl_crystal_description prism
_exptl_crystal_F_000 1600
_exptl_crystal_size_max 0.542
_exptl_crystal_size_mid 0.111
_exptl_crystal_size_min 0.109
_refine_diff_density_max 1.645
_refine_diff_density_min -0.945
_refine_diff_density_rms 0.17
_refine_ls_extinction_method none
_refine_ls_goodness_of_fit_ref 1.001
_refine_ls_hydrogen_treatment constr
_refine_ls_matrix_type full
_refine_ls_number_parameters 358
_refine_ls_number_reflns 7307
_refine_ls_number_restraints 0
_refine_ls_restrained_S_all 1.001
_refine_ls_R_factor_all 0.0926
_refine_ls_R_factor_gt 0.0451
_refine_ls_shift/su_max 0.006
_refine_ls_shift/su_mean 0
_refine_ls_structure_factor_coef Fsqd
_refine_ls_weighting_details 'calc w=1/[\s^2^(Fo^2^)+(0.0319P)^2^+0.0000P] where P=(Fo^2^+2Fc^2^)/3'
_refine_ls_weighting_scheme calc
_refine_ls_wR_factor_gt 0.086
_refine_ls_wR_factor_ref 0.0967
_reflns_number_gt 4781
_reflns_number_total 7307
_reflns_threshold_expression >2sigma(I)
_cod_data_source_file b814982h.txt
_cod_data_source_block 5
_cod_database_code 7103612

loop_
_symmetry_equiv_pos_as_xyz
'x, y, z'
'-x+1/2, y+1/2, -z+1/2'
'-x, -y, -z'
'x-1/2, -y-1/2, z-1/2'

loop_
_atom_site_label
_atom_site_type_symbol
_atom_site_fract_x
_atom_site_fract_y
_atom_site_fract_z
_atom_site_U_iso_or_equiv
_atom_site_adp_type
_atom_site_occupancy
_atom_site_symmetry_multiplicity
_atom_site_calc_flag
_atom_site_refinement_flags
_atom_site_disorder_assembly
_atom_site_disorder_group
C11 C 0.9275(6) 0.7287(3) 0.0539(5) 0.0259(16) Uani 1 1 d . . .
C12 C 0.9024(6) 0.7266(3) 0.1437(4) 0.0253(16) Uani 1 1 d . . .
C13 C 0.7909(6) 0.7626(3) 0.1406(4) 0.0264(16) Uani 1 1 d . . .
C14 C 0.7462(6) 0.7867(3) 0.0489(4) 0.0224(15) Uani 1 1 d . . .
C15 C 0.8295(5) 0.7661(3) -0.0049(4) 0.0198(14) Uani 1 1 d . . .
C16 C 1.0358(6) 0.6941(3) 0.0252(5) 0.041(2) Uani 1 1 d . . .
H16A H 1.0694 0.723 -0.0142 0.062 Uiso 1 1 calc R . .
H16B H 1.0058 0.654 -0.0078 0.062 Uiso 1 1 calc R . .
H16C H 1.1002 0.6834 0.0796 0.062 Uiso 1 1 calc R . .
C17 C 0.9790(7) 0.6888(4) 0.2277(5) 0.047(2) Uani 1 1 d . . .
H17A H 1.0605 0.6788 0.2182 0.071 Uiso 1 1 calc R . .
H17B H 0.9366 0.6482 0.2352 0.071 Uiso 1 1 calc R . .
H17C H 0.988 0.7155 0.2824 0.071 Uiso 1 1 calc R . .
C18 C 0.7260(7) 0.7706(4) 0.2187(5) 0.042(2) Uani 1 1 d . . .
H18A H 0.7874 0.7708 0.277 0.063 Uiso 1 1 calc R . .
H18B H 0.6688 0.7344 0.2175 0.063 Uiso 1 1 calc R . .
H18C H 0.6805 0.8118 0.2112 0.063 Uiso 1 1 calc R . .
C19 C 0.6264(6) 0.8254(3) 0.0146(5) 0.0351(18) Uani 1 1 d . . .
H19A H 0.6326 0.8519 -0.0378 0.053 Uiso 1 1 calc R . .
H19B H 0.6131 0.8538 0.0633 0.053 Uiso 1 1 calc R . .
H19C H 0.5571 0.7951 -0.0034 0.053 Uiso 1 1 calc R . .
C20 C 0.8162(6) 0.7791(3) -0.1068(4) 0.0325(17) Uani 1 1 d . . .
H20A H 0.898 0.7836 -0.1187 0.049 Uiso 1 1 calc R . .
H20B H 0.7695 0.8193 -0.1244 0.049 Uiso 1 1 calc R . .
H20C H 0.7728 0.7427 -0.1424 0.049 Uiso 1 1 calc R . .
C21 C 1.0072(8) 0.9194(4) 0.4047(5) 0.0361(19) Uani 1 1 d . . .
C22 C 0.9151(7) 0.9662(4) 0.3639(5) 0.0370(19) Uani 1 1 d . . .
C23 C 0.9745(7) 1.0243(3) 0.3457(4) 0.0301(17) Uani 1 1 d . . .
C24 C 1.1051(7) 1.0145(3) 0.3776(4) 0.0296(17) Uani 1 1 d . . .
C25 C 1.1259(6) 0.9501(3) 0.4124(4) 0.0264(15) Uani 1 1 d . . .
C26 C 0.9852(10) 0.8502(4) 0.4377(5) 0.069(3) Uani 1 1 d . . .
H26A H 1.059 0.8237 0.4416 0.104 Uiso 1 1 calc R . .
H26B H 0.9153 0.8303 0.3945 0.104 Uiso 1 1 calc R . .
H26C H 0.9674 0.8529 0.4978 0.104 Uiso 1 1 calc R . .
C27 C 0.7734(7) 0.9562(5) 0.3475(6) 0.068(3) Uani 1 1 d . . .
H27A H 0.7306 0.9863 0.3001 0.102 Uiso 1 1 calc R . .
H27B H 0.7483 0.9648 0.404 0.102 Uiso 1 1 calc R . .
H27C H 0.7523 0.9113 0.3281 0.102 Uiso 1 1 calc R . .
C28 C 0.9098(9) 1.0860(4) 0.3036(6) 0.066(3) Uani 1 1 d . . .
H28A H 0.8306 1.0747 0.2627 0.1 Uiso 1 1 calc R . .
H28B H 0.9611 1.1084 0.2692 0.1 Uiso 1 1 calc R . .
H28C H 0.8962 1.1146 0.3519 0.1 Uiso 1 1 calc R . .
C29 C 1.2070(8) 1.0655(4) 0.3749(6) 0.059(3) Uani 1 1 d . . .
H29A H 1.2847 1.0431 0.3769 0.088 Uiso 1 1 calc R . .
H29B H 1.2173 1.0947 0.4274 0.088 Uiso 1 1 calc R . .
H29C H 1.1829 1.091 0.3186 0.088 Uiso 1 1 calc R . .
C30 C 1.2507(8) 0.9183(5) 0.4587(6) 0.064(3) Uani 1 1 d . . .
H30A H 1.2525 0.8735 0.4369 0.096 Uiso 1 1 calc R . .
H30B H 1.2609 0.9181 0.5248 0.096 Uiso 1 1 calc R . .
H30C H 1.3177 0.9432 0.4437 0.096 Uiso 1 1 calc R . .
C31 C 1.3370(6) 0.9354(3) 0.0409(5) 0.0259(15) Uani 1 1 d . . .
C32 C 1.3869(6) 0.9503(3) 0.1360(5) 0.0254(15) Uani 1 1 d . . .
C33 C 1.3975(5) 0.8890(3) 0.1863(4) 0.0213(14) Uani 1 1 d . . .
C34 C 1.3555(6) 0.8380(3) 0.1211(4) 0.0244(15) Uani 1 1 d . . .
C35 C 1.3200(6) 0.8669(3) 0.0325(4) 0.0226(15) Uani 1 1 d . . .
C36 C 1.3119(7) 0.9860(4) -0.0374(5) 0.045(2) Uani 1 1 d . . .
H36A H 1.259 0.9665 -0.0921 0.068 Uiso 1 1 calc R . .
H36B H 1.39 0.9993 -0.0502 0.068 Uiso 1 1 calc R . .
H36C H 1.2709 1.0241 -0.0194 0.068 Uiso 1 1 calc R . .
C37 C 1.4230(6) 1.0185(4) 0.1776(5) 0.041(2) Uani 1 1 d . . .
H37A H 1.3963 1.0228 0.2343 0.062 Uiso 1 1 calc R . .
H37B H 1.3831 1.052 0.1345 0.062 Uiso 1 1 calc R . .
H37C H 1.5125 1.0237 0.1903 0.062 Uiso 1 1 calc R . .
C38 C 1.4476(6) 0.8807(4) 0.2900(4) 0.0356(18) Uani 1 1 d . . .
H38A H 1.4707 0.9233 0.318 0.053 Uiso 1 1 calc R . .
H38B H 1.52 0.8523 0.3018 0.053 Uiso 1 1 calc R . .
H38C H 1.384 0.8612 0.316 0.053 Uiso 1 1 calc R . .
C39 C 1.3575(6) 0.7645(3) 0.1456(5) 0.0351(18) Uani 1 1 d . . .
H39A H 1.4384 0.7531 0.184 0.053 Uiso 1 1 calc R . .
H39B H 1.3413 0.7386 0.0897 0.053 Uiso 1 1 calc R . .
H39C H 1.2941 0.7556 0.1786 0.053 Uiso 1 1 calc R . .
C40 C 1.2730(6) 0.8287(4) -0.0585(5) 0.0402(19) Uani 1 1 d . . .
H40A H 1.32 0.8421 -0.1023 0.06 Uiso 1 1 calc R . .
H40B H 1.1856 0.8381 -0.0835 0.06 Uiso 1 1 calc R . .
H40C H 1.284 0.7819 -0.0469 0.06 Uiso 1 1 calc R . .
N1 N 1.1041(4) 0.8589(2) 0.2073(3) 0.0172(11) Uani 1 1 d . . .
N12 N 0.8764(5) 0.9098(2) 0.1699(3) 0.0202(12) Uani 1 1 d . . .
H12 H 0.8006 0.9239 0.162 0.024 Uiso 1 1 calc R . .
N13 N 1.0325(5) 0.8791(3) 0.0255(3) 0.0224(12) Uani 1 1 d . . .
N23 N 1.1226(5) 0.9868(2) 0.1747(3) 0.0209(12) Uani 1 1 d . . .
Ti1 Ti 0.95002(10) 0.83854(5) 0.11365(7) 0.0175(2) Uani 1 1 d . . .
Ti2 Ti 1.03329(10) 0.93783(6) 0.25029(7) 0.0171(2) Uani 1 1 d . . .
Ti3 Ti 1.17554(10) 0.90697(5) 0.12092(7) 0.0178(2) Uani 1 1 d . . .
Hg1 Hg 1.04746(2) 1.058503(12) 0.080349(16) 0.02155(8) Uani 1 1 d . . .

loop_
_atom_site_aniso_label
_atom_site_aniso_U_11
_atom_site_aniso_U_22
_atom_site_aniso_U_33
_atom_site_aniso_U_23
_atom_site_aniso_U_13
_atom_site_aniso_U_12
C11 0.019(4) 0.017(3) 0.039(4) -0.011(3) 0.002(3) -0.001(3)
C12 0.029(4) 0.013(3) 0.027(4) 0.003(3) -0.005(3) -0.007(3)
C13 0.030(4) 0.023(4) 0.024(4) -0.003(3) 0.003(3) -0.019(3)
C14 0.015(3) 0.018(3) 0.031(4) -0.008(3) -0.002(3) -0.009(3)
C15 0.013(3) 0.017(3) 0.022(3) -0.008(3) -0.008(3) -0.007(3)
C16 0.030(4) 0.030(4) 0.060(5) -0.023(4) 0.005(4) 0.008(3)
C17 0.049(5) 0.026(4) 0.054(5) 0.014(4) -0.012(4) -0.009(4)
C18 0.047(5) 0.043(5) 0.039(5) -0.004(4) 0.017(4) -0.016(4)
C19 0.022(4) 0.026(4) 0.056(5) -0.007(4) 0.007(3) -0.005(3)
C20 0.031(4) 0.038(4) 0.027(4) -0.009(3) 0.003(3) -0.007(3)
C21 0.065(6) 0.026(4) 0.020(4) -0.004(3) 0.017(4) -0.004(4)
C22 0.032(4) 0.062(6) 0.021(4) -0.022(4) 0.015(3) -0.005(4)
C23 0.044(5) 0.020(4) 0.026(4) -0.007(3) 0.008(3) 0.013(3)
C24 0.039(4) 0.030(4) 0.021(4) -0.017(3) 0.010(3) -0.010(3)
C25 0.034(4) 0.026(4) 0.017(3) -0.011(3) 0.001(3) 0.007(3)
C26 0.145(10) 0.039(5) 0.033(5) -0.005(4) 0.039(6) -0.026(6)
C27 0.042(5) 0.116(9) 0.055(6) -0.053(6) 0.032(4) -0.026(5)
C28 0.110(8) 0.045(5) 0.039(5) -0.010(4) 0.006(5) 0.038(6)
C29 0.074(6) 0.059(6) 0.048(5) -0.022(5) 0.022(5) -0.027(5)
C30 0.066(6) 0.078(7) 0.037(5) -0.016(4) -0.009(4) 0.044(5)
C31 0.018(3) 0.031(4) 0.032(4) 0.007(3) 0.012(3) 0.003(3)
C32 0.014(3) 0.026(4) 0.040(4) 0.001(3) 0.012(3) -0.002(3)
C33 0.014(3) 0.031(4) 0.019(3) 0.004(3) 0.005(3) -0.001(3)
C34 0.016(3) 0.027(4) 0.031(4) -0.001(3) 0.005(3) 0.001(3)
C35 0.019(3) 0.028(4) 0.025(4) 0.001(3) 0.014(3) 0.006(3)
C36 0.042(5) 0.050(5) 0.047(5) 0.016(4) 0.017(4) -0.004(4)
C37 0.026(4) 0.039(5) 0.059(5) -0.006(4) 0.013(4) -0.009(4)
C38 0.025(4) 0.055(5) 0.024(4) 0.014(3) 0.002(3) -0.002(4)
C39 0.031(4) 0.029(4) 0.048(5) 0.005(3) 0.014(4) 0.009(3)
C40 0.036(4) 0.055(5) 0.030(4) -0.011(4) 0.011(3) 0.014(4)
N1 0.016(3) 0.017(3) 0.018(3) 0.004(2) 0.003(2) 0.002(2)
N12 0.020(3) 0.018(3) 0.022(3) -0.001(2) 0.005(2) 0.000(2)
N13 0.022(3) 0.025(3) 0.018(3) -0.001(2) 0.001(2) 0.006(2)
N23 0.019(3) 0.016(3) 0.027(3) 0.003(2) 0.003(2) 0.006(2)
Ti1 0.0181(6) 0.0161(6) 0.0176(6) -0.0023(4) 0.0029(5) -0.0011(5)
Ti2 0.0195(6) 0.0160(6) 0.0156(5) -0.0030(5) 0.0039(4) 0.0010(5)
Ti3 0.0171(6) 0.0182(6) 0.0182(6) 0.0006(5) 0.0047(5) 0.0015(5)
Hg1 0.02414(14) 0.02078(13) 0.01968(13) 0.00135(12) 0.00523(9) 0.00139(12)

loop_
_atom_type_symbol
_atom_type_description
_atom_type_scat_dispersion_real
_atom_type_scat_dispersion_imag
_atom_type_scat_source
C C 0.0033 0.0016 'International Tables Vol C Tables 4.2.6.8 and 6.1.1.4'
H H 0 0 'International Tables Vol C Tables 4.2.6.8 and 6.1.1.4'
N N 0.0061 0.0033 'International Tables Vol C Tables 4.2.6.8 and 6.1.1.4'
Ti Ti 0.2776 0.4457 'International Tables Vol C Tables 4.2.6.8 and 6.1.1.4'
Hg Hg -2.3894 9.2266 'International Tables Vol C Tables 4.2.6.8 and 6.1.1.4'

loop_
_exptl_crystal_face_index_h
_exptl_crystal_face_index_k
_exptl_crystal_face_index_l
_exptl_crystal_face_perp_dist
0 -1 0 0.051
0 1 0 0.028
-17 -1 1 0.254
18 -1 -1 0.264
1 -2 -18 0.026
-1 2 19 0.054

loop_
_geom_angle_atom_site_label_1
_geom_angle_atom_site_label_2
_geom_angle_atom_site_label_3
_geom_angle
_geom_angle_site_symmetry_1
_geom_angle_site_symmetry_3
_geom_angle_publ_flag
C12 C11 C15 107.5(6) . . ?
C12 C11 C16 126.0(6) . . ?
C15 C11 C16 126.5(6) . . ?
C12 C11 Ti1 72.8(3) . . ?
C15 C11 Ti1 74.4(3) . . ?
C16 C11 Ti1 120.8(4) . . ?
C13 C12 C11 108.4(5) . . ?
C13 C12 C17 125.7(7) . . ?
C11 C12 C17 125.8(6) . . ?
C13 C12 Ti1 74.7(4) . . ?
C11 C12 Ti1 72.3(3) . . ?
C17 C12 Ti1 121.5(4) . . ?
C12 C13 C14 107.7(6) . . ?
C12 C13 C18 126.6(6) . . ?
C14 C13 C18 125.6(7) . . ?
C12 C13 Ti1 71.1(4) . . ?
C14 C13 Ti1 73.9(4) . . ?
C18 C13 Ti1 123.5(4) . . ?
C15 C14 C13 108.7(6) . . ?
C15 C14 C19 126.3(6) . . ?
C13 C14 C19 125.0(6) . . ?
C15 C14 Ti1 72.0(3) . . ?
C13 C14 Ti1 72.4(3) . . ?
C19 C14 Ti1 123.5(4) . . ?
C14 C15 C11 107.7(6) . . ?
C14 C15 C20 126.7(6) . . ?
C11 C15 C20 125.6(6) . . ?
C14 C15 Ti1 74.2(3) . . ?
C11 C15 Ti1 71.0(3) . . ?
C20 C15 Ti1 121.9(4) . . ?
C22 C21 C25 107.1(6) . . ?
C22 C21 C26 126.9(8) . . ?
C25 C21 C26 126.0(7) . . ?
C22 C21 Ti2 74.1(4) . . ?
C25 C21 Ti2 72.0(4) . . ?
C26 C21 Ti2 120.9(5) . . ?
C23 C22 C21 108.8(6) . . ?
C23 C22 C27 125.7(8) . . ?
C21 C22 C27 125.4(8) . . ?
C23 C22 Ti2 73.1(4) . . ?
C21 C22 Ti2 72.1(4) . . ?
C27 C22 Ti2 123.5(5) . . ?
C22 C23 C24 107.6(6) . . ?
C22 C23 C28 125.5(8) . . ?
C24 C23 C28 126.8(7) . . ?
C22 C23 Ti2 73.5(4) . . ?
C24 C23 Ti2 72.8(4) . . ?
C28 C23 Ti2 121.4(5) . . ?
C25 C24 C23 108.4(6) . . ?
C25 C24 C29 125.5(7) . . ?
C23 C24 C29 126.1(7) . . ?
C25 C24 Ti2 71.8(3) . . ?
C23 C24 Ti2 73.4(4) . . ?
C29 C24 Ti2 120.7(5) . . ?
C24 C25 C21 108.0(6) . . ?
C24 C25 C30 127.5(7) . . ?
C21 C25 C30 124.3(7) . . ?
C24 C25 Ti2 74.4(4) . . ?
C21 C25 Ti2 73.4(4) . . ?
C30 C25 Ti2 122.0(5) . . ?
C35 C31 C32 108.0(6) . . ?
C35 C31 C36 126.9(6) . . ?
C32 C31 C36 125.1(7) . . ?
C35 C31 Ti3 73.3(4) . . ?
C32 C31 Ti3 73.4(4) . . ?
C36 C31 Ti3 120.9(4) . . ?
C31 C32 C33 107.5(6) . . ?
C31 C32 C37 126.6(6) . . ?
C33 C32 C37 125.9(6) . . ?
C31 C32 Ti3 72.8(4) . . ?
C33 C32 Ti3 72.2(3) . . ?
C37 C32 Ti3 120.7(4) . . ?
C34 C33 C32 107.3(5) . . ?
C34 C33 C38 126.5(6) . . ?
C32 C33 C38 126.2(6) . . ?
C34 C33 Ti3 72.8(3) . . ?
C32 C33 Ti3 73.5(3) . . ?
C38 C33 Ti3 120.5(4) . . ?
C35 C34 C33 108.1(6) . . ?
C35 C34 C39 127.7(6) . . ?
C33 C34 C39 124.1(6) . . ?
C35 C34 Ti3 73.7(4) . . ?
C33 C34 Ti3 73.3(4) . . ?
C39 C34 Ti3 121.6(4) . . ?
C31 C35 C34 109.0(6) . . ?
C31 C35 C40 125.8(6) . . ?
C34 C35 C40 125.1(6) . . ?
C31 C35 Ti3 73.4(4) . . ?
C34 C35 Ti3 72.6(4) . . ?
C40 C35 Ti3 121.3(4) . . ?
Ti3 N1 Ti2 93.9(2) . . ?
Ti3 N1 Ti1 93.1(2) . . ?
Ti2 N1 Ti1 93.4(2) . . ?
Ti2 N12 Ti1 94.6(2) . . ?
Ti3 N13 Ti1 93.3(2) . . ?
Ti3 N13 Hg1 120.6(3) . 3_775 ?
Ti1 N13 Hg1 126.5(3) . 3_775 ?
Ti2 N23 Ti3 93.5(2) . . ?
Ti2 N23 Hg1 125.6(3) . . ?
Ti3 N23 Hg1 114.5(2) . . ?
N12 Ti1 N13 106.9(2) . . ?
N12 Ti1 N1 85.2(2) . . ?
N13 Ti1 N1 85.7(2) . . ?
N12 Ti1 C11 146.8(2) . . ?
N13 Ti1 C11 99.4(2) . . ?
N1 Ti1 C11 117.1(2) . . ?
N12 Ti1 C12 119.2(2) . . ?
N13 Ti1 C12 133.1(2) . . ?
N1 Ti1 C12 104.9(2) . . ?
C11 Ti1 C12 34.9(2) . . ?
N12 Ti1 C15 123.4(2) . . ?
N13 Ti1 C15 91.5(2) . . ?
N1 Ti1 C15 150.5(2) . . ?
C11 Ti1 C15 34.6(2) . . ?
C12 Ti1 C15 57.2(2) . . ?
N12 Ti1 C13 90.2(2) . . ?
N13 Ti1 C13 148.0(2) . . ?
N1 Ti1 C13 123.3(2) . . ?
C11 Ti1 C13 57.3(2) . . ?
C12 Ti1 C13 34.2(2) . . ?
C15 Ti1 C13 56.7(2) . . ?
N12 Ti1 C14 92.8(2) . . ?
N13 Ti1 C14 116.5(2) . . ?
N1 Ti1 C14 157.0(2) . . ?
C11 Ti1 C14 56.8(2) . . ?
C12 Ti1 C14 56.5(2) . . ?
C15 Ti1 C14 33.8(2) . . ?
C13 Ti1 C14 33.8(2) . . ?
N12 Ti1 Ti3 94.35(15) . . ?
N13 Ti1 Ti3 43.11(15) . . ?
N1 Ti1 Ti3 42.92(14) . . ?
C11 Ti1 Ti3 118.84(16) . . ?
C12 Ti1 Ti3 133.47(17) . . ?
C15 Ti1 Ti3 130.17(16) . . ?
C13 Ti1 Ti3 164.70(16) . . ?
C14 Ti1 Ti3 159.66(16) . . ?
N12 Ti1 Ti2 42.60(15) . . ?
N13 Ti1 Ti2 93.60(15) . . ?
N1 Ti1 Ti2 43.15(14) . . ?
C11 Ti1 Ti2 155.53(17) . . ?
C12 Ti1 Ti2 125.52(16) . . ?
C15 Ti1 Ti2 165.96(16) . . ?
C13 Ti1 Ti2 116.54(16) . . ?
C14 Ti1 Ti2 133.45(16) . . ?
Ti3 Ti1 Ti2 59.93(4) . . ?
N12 Ti2 N23 107.1(2) . . ?
N12 Ti2 N1 85.7(2) . . ?
N23 Ti2 N1 85.8(2) . . ?
N12 Ti2 C25 138.8(2) . . ?
N23 Ti2 C25 112.4(2) . . ?
N1 Ti2 C25 108.0(2) . . ?
N12 Ti2 C21 104.4(2) . . ?
N23 Ti2 C21 145.8(2) . . ?
N1 Ti2 C21 109.6(2) . . ?
C25 Ti2 C21 34.5(2) . . ?
N12 Ti2 C24 138.1(2) . . ?
N23 Ti2 C24 90.7(2) . . ?
N1 Ti2 C24 134.2(2) . . ?
C25 Ti2 C24 33.7(2) . . ?
C21 Ti2 C24 56.4(2) . . ?
N12 Ti2 C23 104.3(2) . . ?
N23 Ti2 C23 102.5(2) . . ?
N1 Ti2 C23 164.1(2) . . ?
C25 Ti2 C23 56.4(2) . . ?
C21 Ti2 C23 56.3(2) . . ?
C24 Ti2 C23 33.8(2) . . ?
N12 Ti2 C22 87.2(2) . . ?
N23 Ti2 C22 135.6(3) . . ?
N1 Ti2 C22 138.0(2) . . ?
C25 Ti2 C22 56.3(2) . . ?
C21 Ti2 C22 33.8(3) . . ?
C24 Ti2 C22 55.7(2) . . ?
C23 Ti2 C22 33.4(2) . . ?
N12 Ti2 Ti3 94.21(16) . . ?
N23 Ti2 Ti3 43.48(15) . . ?
N1 Ti2 Ti3 42.71(14) . . ?
C25 Ti2 Ti3 122.51(17) . . ?
C21 Ti2 Ti3 145.82(19) . . ?
C24 Ti2 Ti3 122.85(17) . . ?
C23 Ti2 Ti3 145.45(19) . . ?
C22 Ti2 Ti3 178.55(18) . . ?
N12 Ti2 Ti1 42.77(15) . . ?
N23 Ti2 Ti1 93.78(16) . . ?
N1 Ti2 Ti1 43.46(14) . . ?
C25 Ti2 Ti1 141.08(16) . . ?
C21 Ti2 Ti1 118.68(18) . . ?
C24 Ti2 Ti1 174.65(17) . . ?
C23 Ti2 Ti1 146.84(18) . . ?
C22 Ti2 Ti1 121.82(18) . . ?
Ti3 Ti2 Ti1 59.61(4) . . ?
N1 Ti3 N13 87.2(2) . . ?
N1 Ti3 N23 86.1(2) . . ?
N13 Ti3 N23 105.7(2) . . ?
N1 Ti3 C34 100.1(2) . . ?
N13 Ti3 C34 110.8(2) . . ?
N23 Ti3 C34 143.2(2) . . ?
N1 Ti3 C33 101.0(2) . . ?
N13 Ti3 C33 144.4(2) . . ?
N23 Ti3 C33 109.3(2) . . ?
C34 Ti3 C33 33.9(2) . . ?
N1 Ti3 C35 128.3(2) . . ?
N13 Ti3 C35 91.7(2) . . ?
N23 Ti3 C35 142.7(2) . . ?
C34 Ti3 C35 33.7(2) . . ?
C33 Ti3 C35 56.0(2) . . ?
N1 Ti3 C31 155.6(2) . . ?
N13 Ti3 C31 105.7(2) . . ?
N23 Ti3 C31 109.4(2) . . ?
C34 Ti3 C31 56.1(2) . . ?
C33 Ti3 C31 56.5(2) . . ?
C35 Ti3 C31 33.4(2) . . ?
N1 Ti3 C32 130.8(2) . . ?
N13 Ti3 C32 139.5(2) . . ?
N23 Ti3 C32 92.2(2) . . ?
C34 Ti3 C32 56.3(2) . . ?
C33 Ti3 C32 34.3(2) . . ?
C35 Ti3 C32 55.7(2) . . ?
C31 Ti3 C32 33.8(2) . . ?
N1 Ti3 Ti1 43.94(14) . . ?
N13 Ti3 Ti1 43.56(16) . . ?
N23 Ti3 Ti1 94.19(15) . . ?
C34 Ti3 Ti1 115.50(16) . . ?
C33 Ti3 Ti1 137.15(16) . . ?
C35 Ti3 Ti1 120.04(16) . . ?
C31 Ti3 Ti1 146.79(17) . . ?
C32 Ti3 Ti1 171.19(16) . . ?
N1 Ti3 Ti2 43.41(15) . . ?
N13 Ti3 Ti2 94.43(16) . . ?
N23 Ti3 Ti2 43.05(15) . . ?
C34 Ti3 Ti2 135.51(16) . . ?
C33 Ti3 Ti2 115.40(15) . . ?
C35 Ti3 Ti2 169.21(16) . . ?
C31 Ti3 Ti2 150.48(17) . . ?
C32 Ti3 Ti2 122.00(16) . . ?
Ti1 Ti3 Ti2 60.46(4) . . ?
N1 Ti3 Hg1 110.94(15) . . ?
N13 Ti3 Hg1 84.36(15) . . ?
N23 Ti3 Hg1 33.65(15) . . ?
C34 Ti3 Hg1 146.23(16) . . ?
C33 Ti3 Hg1 123.03(16) . . ?
C35 Ti3 Hg1 120.39(15) . . ?
C31 Ti3 Hg1 91.23(16) . . ?
C32 Ti3 Hg1 92.25(15) . . ?
Ti1 Ti3 Hg1 96.44(4) . . ?
Ti2 Ti3 Hg1 69.18(3) . . ?
N1 Ti3 Hg1 111.18(14) . 3_775 ?
N13 Ti3 Hg1 30.62(15) . 3_775 ?
N23 Ti3 Hg1 88.21(14) . 3_775 ?
C34 Ti3 Hg1 121.81(15) . 3_775 ?
C33 Ti3 Hg1 144.38(15) . 3_775 ?
C35 Ti3 Hg1 91.08(15) . 3_775 ?
C31 Ti3 Hg1 88.75(15) . 3_775 ?
C32 Ti3 Hg1 117.93(16) . 3_775 ?
Ti1 Ti3 Hg1 68.36(3) . 3_775 ?
Ti2 Ti3 Hg1 98.70(4) . 3_775 ?
Hg1 Ti3 Hg1 58.754(19) . 3_775 ?
N13 Hg1 N23 173.0(2) 3_775 . ?
N13 Hg1 Hg1 83.28(14) 3_775 3_775 ?
N23 Hg1 Hg1 89.71(14) . 3_775 ?
N13 Hg1 Ti3 141.60(14) 3_775 . ?
N23 Hg1 Ti3 31.86(14) . . ?
Hg1 Hg1 Ti3 61.97(2) 3_775 . ?
N13 Hg1 Ti3 28.77(14) 3_775 3_775 ?
N23 Hg1 Ti3 145.30(14) . 3_775 ?
Hg1 Hg1 Ti3 59.28(2) 3_775 3_775 ?
Ti3 Hg1 Ti3 121.246(19) . 3_775 ?

loop_
_geom_bond_atom_site_label_1
_geom_bond_atom_site_label_2
_geom_bond_distance
_geom_bond_site_symmetry_2
_geom_bond_publ_flag
C11 C12 1.424(9) . ?
C11 C15 1.425(8) . ?
C11 C16 1.525(9) . ?
C11 Ti1 2.373(6) . ?
C12 C13 1.414(9) . ?
C12 C17 1.527(9) . ?
C12 Ti1 2.381(6) . ?
C13 C14 1.415(9) . ?
C13 C18 1.508(9) . ?
C13 Ti1 2.426(6) . ?
C14 C15 1.414(9) . ?
C14 C19 1.507(8) . ?
C14 Ti1 2.445(6) . ?
C15 C20 1.507(8) . ?
C15 Ti1 2.417(5) . ?
C21 C22 1.406(10) . ?
C21 C25 1.422(10) . ?
C21 C26 1.516(10) . ?
C21 Ti2 2.405(7) . ?
C22 C23 1.398(10) . ?
C22 C27 1.527(10) . ?
C22 Ti2 2.432(7) . ?
C23 C24 1.411(9) . ?
C23 C28 1.491(10) . ?
C23 Ti2 2.427(6) . ?
C24 C25 1.395(9) . ?
C24 C29 1.526(10) . ?
C24 Ti2 2.420(6) . ?
C25 C30 1.517(9) . ?
C25 Ti2 2.387(6) . ?
C31 C35 1.394(9) . ?
C31 C32 1.416(9) . ?
C31 C36 1.519(9) . ?
C31 Ti3 2.429(6) . ?
C32 C33 1.432(9) . ?
C32 C37 1.519(9) . ?
C32 Ti3 2.437(6) . ?
C33 C34 1.410(9) . ?
C33 C38 1.512(8) . ?
C33 Ti3 2.421(6) . ?
C34 C35 1.404(8) . ?
C34 C39 1.523(9) . ?
C34 Ti3 2.414(6) . ?
C35 C40 1.532(9) . ?
C35 Ti3 2.428(6) . ?
N1 Ti3 1.918(5) . ?
N1 Ti2 1.943(5) . ?
N1 Ti1 1.955(5) . ?
N12 Ti2 1.926(5) . ?
N12 Ti1 1.933(5) . ?
N13 Ti3 1.925(5) . ?
N13 Ti1 1.941(5) . ?
N13 Hg1 2.038(5) 3_775 ?
N23 Ti2 1.930(5) . ?
N23 Ti3 1.945(5) . ?
N23 Hg1 2.041(5) . ?
Ti1 Ti3 2.8124(16) . ?
Ti1 Ti2 2.8367(15) . ?
Ti2 Ti3 2.8214(16) . ?
Ti3 Hg1 3.3530(12) . ?
Ti3 Hg1 3.4429(13) 3_775 ?
Hg1 N13 2.038(5) 3_775 ?
Hg1 Hg1 3.3347(6) 3_775 ?
Hg1 Ti3 3.4429(13) 3_775 ?
